data_7116185
loop_
_publ_author_name
'Qin, Ling'
'Zheng, Meng-Xi'
'Guo, Zi-Jian'
'Zheng, He-Gen'
'Xu, Yan'

_publ_section_title
;
 One non-interpenetrated chiral porous multifunctional metal-organic
 framework and its applications for sensing small solvent molecules and
 adsorption.
;
_journal_issue 12
_journal_name_full 'Chemical communications (Cambridge, England)'
_journal_page_first 2447
_journal_page_last 2449
_journal_paper_doi 10.1039/c4cc08763a
_journal_volume 51
_journal_year 2015
_chemical_formula_moiety 'C155 H112 Cd4 N12 O19'
_chemical_formula_sum 'C155 H112 Cd4 N12 O19'
_chemical_formula_weight 2896.17
_chemical_name_systematic
; 
 ? 
;
_space_group_IT_number 5
_symmetry_cell_setting monoclinic
_symmetry_space_group_name_Hall 'C 2y'
_symmetry_space_group_name_H-M 'C 1 2 1'
_atom_sites_solution_hydrogens geom
_atom_sites_solution_primary direct
_atom_sites_solution_secondary difmap
_audit_creation_method SHELXL-97
_audit_update_record
;
2014-08-25 deposited with the CCDC.
2014-12-23 downloaded from the CCDC.
;
_cell_angle_alpha 90.00
_cell_angle_beta 95.7370(10)
_cell_angle_gamma 90.00
_cell_formula_units_Z 2
_cell_length_a 28.950(2)
_cell_length_b 39.508(3)
_cell_length_c 10.2785(8)
_cell_measurement_reflns_used 14671
_cell_measurement_temperature 293(2)
_cell_measurement_theta_max 25.399
_cell_measurement_theta_min 2.217
_cell_volume 11697.2(15)
_computing_cell_refinement 'Bruker SMART'
_computing_data_collection 'Bruker SMART'
_computing_data_reduction 'Bruker SAINT'
_computing_molecular_graphics 'Bruker SHELXTL'
_computing_publication_material 'Bruker SHELXTL'
_computing_structure_refinement 'SHELXL-97 (Sheldrick, 1997)'
_computing_structure_solution 'SHELXS-97 (Sheldrick, 1990)'
_diffrn_ambient_temperature 293(2)
_diffrn_measured_fraction_theta_full 0.995
_diffrn_measured_fraction_theta_max 0.995
_diffrn_measurement_device_type 'CCD area detector'
_diffrn_measurement_method 'phi and omega scans'
_diffrn_radiation_monochromator graphite
_diffrn_radiation_source 'fine-focus sealed tube'
_diffrn_radiation_type MoK\a
_diffrn_radiation_wavelength 0.71073
_diffrn_reflns_av_R_equivalents 0.0474
_diffrn_reflns_av_sigmaI/netI 0.0684
_diffrn_reflns_limit_h_max 34
_diffrn_reflns_limit_h_min -34
_diffrn_reflns_limit_k_max 46
_diffrn_reflns_limit_k_min -46
_diffrn_reflns_limit_l_max 7
_diffrn_reflns_limit_l_min -12
_diffrn_reflns_number 42952
_diffrn_reflns_theta_full 25.00
_diffrn_reflns_theta_max 25.00
_diffrn_reflns_theta_min 0.87
_exptl_absorpt_coefficient_mu 0.401
_exptl_absorpt_correction_T_max 0.9171
_exptl_absorpt_correction_T_min 0.8893
_exptl_absorpt_correction_type multi-scan
_exptl_absorpt_process_details sadabs
_exptl_crystal_colour yellow
_exptl_crystal_density_diffrn 0.822
_exptl_crystal_density_method 'not measured'
_exptl_crystal_description prismatic
_exptl_crystal_F_000 2940
_exptl_crystal_size_max 0.30
_exptl_crystal_size_mid 0.28
_exptl_crystal_size_min 0.22
_refine_diff_density_max 0.507
_refine_diff_density_min -0.583
_refine_diff_density_rms 0.054
_refine_ls_abs_structure_details 'Flack H D (1983), Acta Cryst. A39, 876-881'
_refine_ls_abs_structure_Flack 0.03(1)
_refine_ls_extinction_method none
_refine_ls_goodness_of_fit_ref 1.090
_refine_ls_hydrogen_treatment constr
_refine_ls_matrix_type full
_refine_ls_number_parameters 848
_refine_ls_number_reflns 20441
_refine_ls_number_restraints 14
_refine_ls_restrained_S_all 1.093
_refine_ls_R_factor_all 0.0422
_refine_ls_R_factor_gt 0.0375
_refine_ls_shift/su_max 0.001
_refine_ls_shift/su_mean 0.000
_refine_ls_structure_factor_coef Fsqd
_refine_ls_weighting_details 'calc w=1/[\s^2^(Fo^2^)+(0.0349P)^2^+0.0000P] where P=(Fo^2^+2Fc^2^)/3'
_refine_ls_weighting_scheme calc
_refine_ls_wR_factor_gt 0.0977
_refine_ls_wR_factor_ref 0.1000
_reflns_number_gt 18400
_reflns_number_total 20441
_reflns_threshold_expression >2sigma(I)
_cod_data_source_file c4cc08763a2.cif
_cod_data_source_block 1
_cod_depositor_comments
;
The following automatic conversions were performed:

'_symmetry_cell_setting' value 'Monoclinic' changed to 'monoclinic'
according to
/usr/data/users/saulius/crontab/automatic-downloads/rss-feeds/RSC/lib/dictionaries/cif_core.dic
dictionary named 'cif_core.dic' version 2.4.2 from 2011-04-26.

Automatic conversion script
Id: cif_fix_values 2935 2014-11-11 08:27:57Z andrius 

 Adding full bibliography for 7116185.cif.
;
_cod_original_sg_symbol_Hall ' C 2y '
_cod_original_sg_symbol_H-M 'C2   '
_cod_database_code 7116185

loop_
_symmetry_equiv_pos_as_xyz
'x, y, z'
'-x, y, -z'
'x+1/2, y+1/2, z'
'-x+1/2, y+1/2, -z'

loop_
_atom_site_label
_atom_site_type_symbol
_atom_site_fract_x
_atom_site_fract_y
_atom_site_fract_z
_atom_site_U_iso_or_equiv
_atom_site_adp_type
_atom_site_occupancy
_atom_site_symmetry_multiplicity
_atom_site_calc_flag
_atom_site_refinement_flags
Cd1 Cd 0.239664(8) 0.676039(6) -0.05537(2) 0.03727(8) Uani 1 1 d .
Cd2 Cd 0.232163(7) 0.686339(6) 0.45716(2) 0.03665(8) Uani 1 1 d .
O1 O 0.30626(7) 0.67952(9) 0.5723(2) 0.0492(7) Uani 1 1 d .
O2 O 0.30185(7) 0.66966(8) 0.3629(2) 0.0529(7) Uani 1 1 d .
O3 O 0.17394(8) 0.68258(11) 0.3028(3) 0.0651(9) Uani 1 1 d .
O4 O 0.19887(8) 0.69567(8) 0.1108(3) 0.0559(8) Uani 1 1 d .
O5 O 0.17733(8) 0.67064(8) -0.2054(3) 0.0496(7) Uani 1 1 d .
O6 O 0.19766(8) 0.70381(7) -0.3660(3) 0.0475(6) Uani 1 1 d .
N1 N 0.22594(12) 0.62129(8) 0.0134(3) 0.0467(8) Uani 1 1 d .
N2 N 0.13824(11) 0.42779(8) 0.2448(3) 0.0464(8) Uani 1 1 d .
N3 N 0.23753(11) 0.23044(8) 0.0936(4) 0.0497(8) Uani 1 1 d .
N4 N 0.21525(10) 0.62965(8) 0.5002(3) 0.0435(7) Uani 1 1 d U
N5 N 0.13690(11) 0.43360(8) 0.7441(3) 0.0479(8) Uani 1 1 d .
N6 N 0.25320(13) 0.24201(9) 0.5889(4) 0.0527(9) Uani 1 1 d .
C1 C 0.22947(16) 0.61289(11) 0.1387(4) 0.0557(11) Uani 1 1 d .
H1 H 0.2384 0.6296 0.2000 0.067 Uiso 1 1 calc R
C2 C 0.22084(15) 0.58161(10) 0.1828(4) 0.0538(10) Uani 1 1 d .
H2 H 0.2242 0.5773 0.2722 0.065 Uiso 1 1 calc R
C3 C 0.20707(15) 0.55583(10) 0.0962(4) 0.0518(10) Uani 1 1 d .
C4 C 0.2030(2) 0.56477(12) -0.0354(4) 0.0787(16) Uani 1 1 d .
H4 H 0.1943 0.5486 -0.0987 0.094 Uiso 1 1 calc R
C5 C 0.2118(2) 0.59758(12) -0.0727(5) 0.0727(15) Uani 1 1 d .
H5 H 0.2077 0.6032 -0.1610 0.087 Uiso 1 1 calc R
C6 C 0.19288(15) 0.52138(10) 0.1387(4) 0.0487(10) Uani 1 1 d .
C7 C 0.17803(15) 0.51673(10) 0.2606(4) 0.0518(10) Uani 1 1 d .
H7 H 0.1789 0.5349 0.3182 0.062 Uiso 1 1 calc R
C8 C 0.16192(14) 0.48592(10) 0.3002(4) 0.0503(10) Uani 1 1 d .
H8 H 0.1526 0.4835 0.3837 0.060 Uiso 1 1 calc R
C9 C 0.15957(13) 0.45811(9) 0.2142(4) 0.0448(9) Uani 1 1 d .
C10 C 0.17828(13) 0.46247(10) 0.0943(4) 0.0489(10) Uani 1 1 d .
H10 H 0.1796 0.4441 0.0385 0.059 Uiso 1 1 calc R
C11 C 0.19463(14) 0.49341(10) 0.0576(4) 0.0498(10) Uani 1 1 d .
H11 H 0.2069 0.4956 -0.0222 0.060 Uiso 1 1 calc R
C12 C 0.15561(13) 0.39637(9) 0.2082(4) 0.0441(9) Uani 1 1 d .
C13 C 0.20178(14) 0.38910(10) 0.2290(4) 0.0478(9) Uani 1 1 d .
H13 H 0.2223 0.4059 0.2621 0.057 Uiso 1 1 calc R
C14 C 0.21904(14) 0.35735(10) 0.2022(4) 0.0489(10) Uani 1 1 d .
H14 H 0.2507 0.3530 0.2162 0.059 Uiso 1 1 calc R
C15 C 0.18862(13) 0.33212(9) 0.1545(4) 0.0425(9) Uani 1 1 d .
C16 C 0.14242(13) 0.33968(10) 0.1282(4) 0.0479(9) Uani 1 1 d .
H16 H 0.1221 0.3230 0.0933 0.057 Uiso 1 1 calc R
C17 C 0.12551(13) 0.37135(9) 0.1524(4) 0.0450(9) Uani 1 1 d .
H17 H 0.0942 0.3762 0.1318 0.054 Uiso 1 1 calc R
C18 C 0.20606(13) 0.29673(10) 0.1333(4) 0.0461(9) Uani 1 1 d .
C19 C 0.25242(14) 0.28957(11) 0.1190(5) 0.0599(12) Uani 1 1 d .
H19 H 0.2742 0.3069 0.1229 0.072 Uiso 1 1 calc R
C20 C 0.26562(14) 0.25718(11) 0.0993(6) 0.0635(13) Uani 1 1 d .
H20 H 0.2967 0.2534 0.0889 0.076 Uiso 1 1 calc R
C21 C 0.19454(15) 0.23729(11) 0.1115(6) 0.0706(15) Uani 1 1 d .
H21 H 0.1739 0.2192 0.1110 0.085 Uiso 1 1 calc R
C22 C 0.17759(15) 0.26842(11) 0.1307(5) 0.0620(12) Uani 1 1 d .
H22 H 0.1463 0.2710 0.1424 0.074 Uiso 1 1 calc R
C23 C 0.09787(13) 0.42898(9) 0.3163(4) 0.0432(9) Uani 1 1 d .
C24 C 0.06706(13) 0.45563(9) 0.3077(4) 0.0457(9) Uani 1 1 d .
H24 H 0.0715 0.4735 0.2514 0.055 Uiso 1 1 calc R
C25 C 0.02924(14) 0.45635(9) 0.3818(4) 0.0461(9) Uani 1 1 d .
H25 H 0.0101 0.4753 0.3777 0.055 Uiso 1 1 calc R
C26 C 0.01963(12) 0.42985(10) 0.4606(4) 0.0437(9) Uani 1 1 d .
C27 C 0.04945(14) 0.40212(10) 0.4629(4) 0.0509(10) Uani 1 1 d .
H27 H 0.0428 0.3831 0.5111 0.061 Uiso 1 1 calc R
C28 C 0.08811(14) 0.40193(10) 0.3968(4) 0.0499(10) Uani 1 1 d .
H28 H 0.1082 0.3835 0.4054 0.060 Uiso 1 1 calc R
C29 C 0.24652(14) 0.60699(11) 0.5491(4) 0.0524(10) Uani 1 1 d U
H29 H 0.2776 0.6134 0.5599 0.063 Uiso 1 1 calc R
C30 C 0.23535(13) 0.57474(10) 0.5843(4) 0.0511(10) Uani 1 1 d .
H30 H 0.2587 0.5601 0.6180 0.061 Uiso 1 1 calc R
C31 C 0.18985(12) 0.56361(9) 0.5703(4) 0.0402(9) Uani 1 1 d .
C32 C 0.15758(13) 0.58702(9) 0.5180(4) 0.0483(10) Uani 1 1 d .
H32 H 0.1263 0.5813 0.5063 0.058 Uiso 1 1 calc R
C33 C 0.17147(13) 0.61844(10) 0.4835(4) 0.0539(11) Uani 1 1 d .
H33 H 0.1489 0.6331 0.4456 0.065 Uiso 1 1 calc R
C34 C 0.17758(12) 0.52912(10) 0.6116(4) 0.0426(9) Uani 1 1 d .
C35 C 0.21003(13) 0.50572(9) 0.6606(4) 0.0452(9) Uani 1 1 d .
H35 H 0.2414 0.5112 0.6659 0.054 Uiso 1 1 calc R
C36 C 0.19682(13) 0.47454(10) 0.7016(4) 0.0474(9) Uani 1 1 d .
H36 H 0.2195 0.4594 0.7357 0.057 Uiso 1 1 calc R
C37 C 0.15079(13) 0.46487(9) 0.6937(4) 0.0439(9) Uani 1 1 d .
C38 C 0.11721(12) 0.48726(9) 0.6394(4) 0.0442(9) Uani 1 1 d .
H38 H 0.0862 0.4808 0.6295 0.053 Uiso 1 1 calc R
C39 C 0.12966(13) 0.51855(10) 0.6006(4) 0.0459(9) Uani 1 1 d .
H39 H 0.1068 0.5335 0.5663 0.055 Uiso 1 1 calc R
C40 C 0.16413(14) 0.40370(10) 0.7245(4) 0.0468(9) Uani 1 1 d .
C41 C 0.17052(14) 0.37877(10) 0.8246(4) 0.0514(10) Uani 1 1 d .
H41 H 0.1605 0.3827 0.9064 0.062 Uiso 1 1 calc R
C42 C 0.19157(16) 0.34905(11) 0.7985(4) 0.0583(11) Uani 1 1 d .
H42 H 0.1955 0.3328 0.8643 0.070 Uiso 1 1 calc R
C43 C 0.20751(15) 0.34178(10) 0.6786(4) 0.0528(11) Uani 1 1 d .
C44 C 0.20334(15) 0.36794(10) 0.5835(4) 0.0521(10) Uani 1 1 d .
H44 H 0.2148 0.3645 0.5032 0.063 Uiso 1 1 calc R
C45 C 0.18288(14) 0.39784(10) 0.6082(4) 0.0506(10) Uani 1 1 d .
H45 H 0.1815 0.4148 0.5453 0.061 Uiso 1 1 calc R
C46 C 0.22567(16) 0.30848(10) 0.6486(4) 0.0530(11) Uani 1 1 d .
C47 C 0.2256(2) 0.28164(12) 0.7373(5) 0.0744(15) Uani 1 1 d .
H47 H 0.2159 0.2856 0.8195 0.089 Uiso 1 1 calc R
C48 C 0.23944(19) 0.24964(13) 0.7063(5) 0.0768(15) Uani 1 1 d .
H48 H 0.2393 0.2327 0.7689 0.092 Uiso 1 1 calc R
C49 C 0.2517(2) 0.26694(12) 0.5027(6) 0.0793(17) Uani 1 1 d .
H49 H 0.2611 0.2621 0.4208 0.095 Uiso 1 1 calc R
C50 C 0.2374(2) 0.29909(13) 0.5246(5) 0.0839(17) Uani 1 1 d .
H50 H 0.2355 0.3149 0.4571 0.101 Uiso 1 1 calc R
C51 C 0.09712(13) 0.43185(10) 0.8143(4) 0.0471(9) Uani 1 1 d .
C52 C 0.08577(13) 0.45918(11) 0.8895(4) 0.0502(10) Uani 1 1 d .
H52 H 0.1045 0.4784 0.8936 0.060 Uiso 1 1 calc R
C53 C 0.04740(13) 0.45848(12) 0.9581(4) 0.0548(11) Uani 1 1 d .
H53 H 0.0396 0.4777 1.0035 0.066 Uiso 1 1 calc R
C54 C 0.02022(13) 0.42985(11) 0.9610(4) 0.0514(10) Uani 1 1 d .
C55 C 0.03232(14) 0.40277(11) 0.8889(4) 0.0530(10) Uani 1 1 d .
H55 H 0.0145 0.3832 0.8892 0.064 Uiso 1 1 calc R
C56 C 0.07028(14) 0.40324(11) 0.8147(4) 0.0515(10) Uani 1 1 d .
H56 H 0.0772 0.3844 0.7661 0.062 Uiso 1 1 calc R
C57 C 0.32494(11) 0.67280(12) 0.4725(4) 0.0489(9) Uani 1 1 d .
C58 C 0.37727(11) 0.66897(14) 0.4802(4) 0.0594(12) Uani 1 1 d .
C59 C 0.40002(12) 0.66138(15) 0.3729(4) 0.0732(15) Uani 1 1 d .
H59 H 0.3825 0.6577 0.2933 0.088 Uiso 1 1 calc R
C60 C 0.44696(13) 0.65907(16) 0.3780(5) 0.0775(17) Uani 1 1 d .
H60 H 0.4608 0.6540 0.3024 0.093 Uiso 1 1 calc R
C61 C 0.47492(12) 0.66420(15) 0.4963(4) 0.0690(14) Uani 1 1 d .
C62 C 0.45155(13) 0.67270(18) 0.6065(4) 0.0901(19) Uani 1 1 d .
H62 H 0.4688 0.6767 0.6863 0.108 Uiso 1 1 calc R
C63 C 0.40348(12) 0.67521(18) 0.5982(4) 0.0851(18) Uani 1 1 d .
H63 H 0.3889 0.6811 0.6716 0.102 Uiso 1 1 calc R
C64 C 0.16776(11) 0.69027(13) 0.1835(4) 0.0579(12) Uani 1 1 d .
C65 C 0.11794(13) 0.69387(19) 0.1267(4) 0.087(2) Uani 1 1 d .
C66 C 0.08388(13) 0.6897(2) 0.2065(4) 0.099(2) Uani 1 1 d .
H66 H 0.0914 0.6839 0.2938 0.119 Uiso 1 1 calc R
C67 C 0.03739(14) 0.6940(2) 0.1576(4) 0.106(3) Uani 1 1 d .
H67 H 0.0143 0.6925 0.2141 0.127 Uiso 1 1 calc R
C68 C 0.02533(13) 0.70061(18) 0.0274(4) 0.0829(19) Uani 1 1 d .
C69 C 0.06066(14) 0.70503(17) -0.0530(5) 0.0865(19) Uani 1 1 d .
H69 H 0.0534 0.7100 -0.1412 0.104 Uiso 1 1 calc R
C70 C 0.10577(13) 0.70218(17) -0.0035(4) 0.0855(19) Uani 1 1 d .
H70 H 0.1290 0.7059 -0.0581 0.103 Uiso 1 1 calc R
C71 C 0.16869(10) 0.68669(10) -0.3087(3) 0.0401(8) Uani 1 1 d .
C72 C 0.11787(10) 0.68840(10) -0.3664(3) 0.0398(8) Uani 1 1 d .
C73 C 0.08964(12) 0.66028(11) -0.3560(4) 0.0503(10) Uani 1 1 d .
H73 H 0.1019 0.6413 -0.3114 0.060 Uiso 1 1 calc R
C74 C 0.04444(12) 0.65957(11) -0.4091(4) 0.0491(9) Uani 1 1 d U
H74 H 0.0268 0.6400 -0.4045 0.059 Uiso 1 1 calc R
C75 C 0.02457(11) 0.68912(10) -0.4715(3) 0.0389(7) Uani 1 1 d U
C76 C 0.05225(14) 0.71572(11) -0.4795(5) 0.0580(11) Uani 1 1 d .
H76 H 0.0401 0.7354 -0.5193 0.070 Uiso 1 1 calc R
C77 C 0.09947(13) 0.71527(11) -0.4296(4) 0.0563(11) Uani 1 1 d .
H77 H 0.1180 0.7341 -0.4413 0.068 Uiso 1 1 calc R
O7 O 0.30666(8) 0.67415(10) 0.0977(3) 0.0579(8) Uani 1 1 d .
H7A H 0.2996 0.6814 0.1710 0.087 Uiso 1 1 d R
H7C H 0.3277 0.6867 0.0711 0.087 Uiso 1 1 d R
O8 O 0.29346(10) 0.65494(8) -0.1882(3) 0.0636(8) Uani 1 1 d .
H8A H 0.2801 0.6516 -0.2647 0.095 Uiso 1 1 d R
H8C H 0.3044 0.6364 -0.1569 0.095 Uiso 1 1 d R
O10 O 1.0000 0.5303(3) 0.5000 0.294(4) Uiso 1 2 d SDU
C1A C 0.9942(6) 0.5581(4) 0.5516(17) 0.293(4) Uiso 0.50 1 d PDU
O9 O 0.96921(19) 0.5704(3) 0.4643(12) 0.294(4) Uiso 1 1 d DU

loop_
_atom_site_aniso_label
_atom_site_aniso_U_11
_atom_site_aniso_U_22
_atom_site_aniso_U_33
_atom_site_aniso_U_23
_atom_site_aniso_U_13
_atom_site_aniso_U_12
Cd1 0.03547(11) 0.03693(17) 0.03879(14) 0.00440(12) 0.00061(10) -0.00543(10)
Cd2 0.02731(10) 0.04235(18) 0.03957(14) 0.00414(12) -0.00018(9) -0.00313(10)
O1 0.0276(10) 0.081(2) 0.0391(13) 0.0032(16) 0.0058(10) 0.0055(14)
O2 0.0266(10) 0.088(2) 0.0430(14) 0.0017(15) -0.0021(10) -0.0054(12)
O3 0.0379(12) 0.107(3) 0.0474(16) 0.005(2) -0.0135(11) -0.0045(18)
O4 0.0318(12) 0.079(2) 0.0571(17) -0.0139(16) 0.0040(12) 0.0044(12)
O5 0.0413(12) 0.0575(19) 0.0474(15) 0.0073(15) -0.0092(11) -0.0059(13)
O6 0.0398(13) 0.0572(16) 0.0471(15) -0.0055(14) 0.0127(12) -0.0114(12)
N1 0.060(2) 0.0348(18) 0.047(2) -0.0003(16) 0.0105(17) -0.0050(16)
N2 0.0579(19) 0.0306(16) 0.0544(19) -0.0038(14) 0.0240(17) -0.0015(14)
N3 0.0482(18) 0.0411(19) 0.058(2) -0.0010(17) -0.0009(16) 0.0015(15)
N4 0.0394(16) 0.0389(17) 0.052(2) -0.0037(15) 0.0020(15) -0.0048(13)
N5 0.0612(19) 0.0351(17) 0.053(2) 0.0046(15) 0.0313(17) 0.0030(14)
N6 0.070(2) 0.0385(19) 0.051(2) -0.0053(17) 0.0110(19) 0.0064(17)
C1 0.086(3) 0.044(2) 0.037(2) 0.0000(18) 0.003(2) -0.015(2)
C2 0.077(3) 0.048(2) 0.037(2) -0.0035(19) 0.007(2) -0.013(2)
C3 0.071(3) 0.042(2) 0.044(2) -0.0068(19) 0.014(2) 0.0007(19)
C4 0.152(5) 0.043(3) 0.041(3) -0.005(2) 0.012(3) -0.013(3)
C5 0.129(5) 0.050(3) 0.038(2) -0.005(2) 0.005(3) -0.022(3)
C6 0.072(3) 0.035(2) 0.042(2) -0.0037(17) 0.016(2) -0.0027(18)
C7 0.073(3) 0.040(2) 0.045(2) -0.0118(19) 0.019(2) -0.0112(19)
C8 0.070(3) 0.040(2) 0.042(2) -0.0084(18) 0.015(2) -0.0057(19)
C9 0.054(2) 0.037(2) 0.045(2) -0.0044(17) 0.0133(19) -0.0012(17)
C10 0.065(2) 0.040(2) 0.045(2) -0.0081(18) 0.019(2) 0.0003(18)
C11 0.070(3) 0.039(2) 0.042(2) -0.0064(18) 0.015(2) -0.0094(19)
C12 0.055(2) 0.037(2) 0.042(2) -0.0050(17) 0.0157(19) -0.0015(16)
C13 0.053(2) 0.038(2) 0.053(3) -0.0033(18) 0.0107(19) -0.0038(17)
C14 0.049(2) 0.043(2) 0.056(3) 0.0032(19) 0.0102(19) -0.0001(18)
C15 0.049(2) 0.0309(19) 0.049(2) 0.0010(17) 0.0094(18) 0.0027(15)
C16 0.053(2) 0.035(2) 0.056(3) -0.0049(18) 0.0093(19) 0.0002(17)
C17 0.049(2) 0.034(2) 0.054(2) -0.0040(18) 0.0096(18) 0.0031(16)
C18 0.050(2) 0.038(2) 0.051(2) -0.0036(18) 0.0108(19) 0.0035(17)
C19 0.051(2) 0.041(2) 0.089(4) -0.011(2) 0.014(2) 0.0002(18)
C20 0.042(2) 0.049(3) 0.100(4) -0.011(3) 0.008(2) 0.0038(18)
C21 0.056(3) 0.038(2) 0.119(5) -0.015(3) 0.016(3) 0.003(2)
C22 0.050(2) 0.047(3) 0.091(4) -0.012(2) 0.014(2) 0.0005(19)
C23 0.053(2) 0.039(2) 0.040(2) -0.0017(16) 0.0166(18) 0.0013(16)
C24 0.057(2) 0.034(2) 0.049(2) 0.0028(18) 0.0183(19) 0.0011(17)
C25 0.056(2) 0.034(2) 0.050(2) 0.0003(18) 0.0154(19) 0.0020(17)
C26 0.047(2) 0.043(2) 0.042(2) -0.0030(17) 0.0107(18) -0.0004(16)
C27 0.064(2) 0.042(2) 0.050(2) 0.0013(19) 0.019(2) -0.0021(19)
C28 0.059(2) 0.045(2) 0.048(2) 0.0013(19) 0.016(2) 0.0069(18)
C29 0.051(2) 0.047(2) 0.060(3) 0.003(2) 0.008(2) -0.0061(17)
C30 0.045(2) 0.044(2) 0.063(3) 0.004(2) 0.0004(19) -0.0031(17)
C31 0.0405(19) 0.036(2) 0.044(2) -0.0096(17) 0.0023(17) -0.0029(16)
C32 0.0410(19) 0.038(2) 0.067(3) -0.0085(19) 0.0082(19) -0.0023(16)
C33 0.044(2) 0.049(2) 0.069(3) -0.003(2) 0.005(2) 0.0010(18)
C34 0.0420(19) 0.043(2) 0.044(2) -0.0107(18) 0.0085(17) -0.0052(16)
C35 0.042(2) 0.042(2) 0.053(2) 0.0000(19) 0.0102(18) 0.0028(16)
C36 0.045(2) 0.042(2) 0.057(3) 0.0018(19) 0.0141(19) 0.0055(17)
C37 0.054(2) 0.039(2) 0.042(2) -0.0019(17) 0.0183(18) -0.0039(17)
C38 0.0422(19) 0.043(2) 0.049(2) -0.0038(18) 0.0119(17) -0.0011(16)
C39 0.046(2) 0.042(2) 0.050(2) -0.0045(18) 0.0031(18) 0.0017(16)
C40 0.054(2) 0.040(2) 0.048(2) 0.0035(18) 0.0155(19) 0.0020(17)
C41 0.070(3) 0.044(2) 0.043(2) 0.0030(18) 0.021(2) 0.0031(19)
C42 0.086(3) 0.046(2) 0.045(2) 0.009(2) 0.019(2) 0.016(2)
C43 0.074(3) 0.044(2) 0.044(2) 0.0060(19) 0.025(2) 0.007(2)
C44 0.072(3) 0.040(2) 0.047(2) 0.0065(19) 0.020(2) 0.0105(19)
C45 0.061(2) 0.048(2) 0.046(2) 0.0062(19) 0.020(2) 0.0076(19)
C46 0.076(3) 0.039(2) 0.047(2) 0.0032(19) 0.023(2) 0.011(2)
C47 0.128(4) 0.057(3) 0.042(2) 0.004(2) 0.029(3) 0.026(3)
C48 0.122(5) 0.059(3) 0.051(3) 0.003(2) 0.020(3) 0.026(3)
C49 0.137(5) 0.045(3) 0.064(3) 0.007(2) 0.051(3) 0.023(3)
C50 0.135(5) 0.054(3) 0.068(3) 0.011(3) 0.043(3) 0.028(3)
C51 0.048(2) 0.050(2) 0.046(2) 0.0018(19) 0.0183(18) 0.0004(17)
C52 0.050(2) 0.058(3) 0.045(2) -0.009(2) 0.0139(19) -0.0041(19)
C53 0.050(2) 0.072(3) 0.045(2) -0.015(2) 0.0167(19) -0.002(2)
C54 0.053(2) 0.068(3) 0.035(2) -0.0052(19) 0.0164(19) 0.004(2)
C55 0.053(2) 0.060(3) 0.049(2) 0.002(2) 0.018(2) -0.0035(19)
C56 0.060(2) 0.052(2) 0.045(2) 0.000(2) 0.019(2) -0.0025(19)
C57 0.0286(15) 0.070(3) 0.047(2) 0.005(2) -0.0026(16) -0.0070(18)
C58 0.0265(16) 0.106(4) 0.044(2) 0.006(2) -0.0020(15) 0.000(2)
C59 0.0316(19) 0.140(5) 0.046(2) -0.010(3) -0.0055(18) -0.001(2)
C60 0.033(2) 0.143(5) 0.057(3) -0.016(3) 0.0067(19) 0.004(3)
C61 0.0278(18) 0.131(4) 0.047(2) 0.001(3) -0.0005(17) 0.002(2)
C62 0.0369(19) 0.182(6) 0.051(3) -0.011(4) -0.0010(18) 0.002(3)
C63 0.0327(17) 0.172(6) 0.050(2) 0.003(4) -0.0001(17) 0.000(3)
C64 0.0309(16) 0.099(4) 0.044(2) -0.004(3) 0.0039(16) 0.000(2)
C65 0.0297(17) 0.193(7) 0.040(2) 0.005(3) 0.0060(16) -0.008(3)
C66 0.040(2) 0.211(8) 0.044(2) -0.014(4) -0.0010(18) -0.009(4)
C67 0.040(2) 0.233(8) 0.046(3) 0.002(4) 0.0054(19) -0.004(3)
C68 0.0313(19) 0.176(6) 0.042(2) 0.002(3) 0.0056(18) 0.005(3)
C69 0.041(2) 0.177(6) 0.043(2) 0.008(3) 0.0107(19) 0.002(3)
C70 0.0282(18) 0.188(6) 0.041(2) 0.003(3) 0.0077(17) 0.006(3)
C71 0.0313(14) 0.054(2) 0.0348(18) -0.0067(19) 0.0001(14) 0.0004(17)
C72 0.0311(14) 0.056(2) 0.0317(17) -0.0014(18) 0.0017(13) -0.0013(17)
C73 0.0384(19) 0.061(3) 0.050(2) 0.011(2) -0.0027(18) -0.0053(18)
C74 0.043(2) 0.058(2) 0.045(2) 0.012(2) -0.0017(17) -0.0106(17)
C75 0.0360(15) 0.0430(19) 0.0380(19) 0.0020(17) 0.0046(14) -0.0021(16)
C76 0.051(2) 0.056(3) 0.064(3) 0.014(2) -0.011(2) 0.0027(19)
C77 0.040(2) 0.064(3) 0.063(3) 0.007(2) -0.006(2) -0.0129(18)
O7 0.0365(11) 0.090(2) 0.0468(15) 0.0100(18) 0.0035(11) -0.0055(16)
O8 0.0757(19) 0.073(2) 0.0451(16) 0.0102(15) 0.0183(15) 0.0215(16)

loop_
_atom_type_symbol
_atom_type_description
_atom_type_scat_dispersion_real
_atom_type_scat_dispersion_imag
_atom_type_scat_source
C C 0.0033 0.0016 'International Tables Vol C Tables 4.2.6.8 and 6.1.1.4'
H H 0.0000 0.0000 'International Tables Vol C Tables 4.2.6.8 and 6.1.1.4'
Cd Cd -0.8075 1.2024 'International Tables Vol C Tables 4.2.6.8 and 6.1.1.4'
N N 0.0061 0.0033 'International Tables Vol C Tables 4.2.6.8 and 6.1.1.4'
O O 0.0106 0.0060 'International Tables Vol C Tables 4.2.6.8 and 6.1.1.4'

loop_
_geom_angle_atom_site_label_1
_geom_angle_atom_site_label_2
_geom_angle_atom_site_label_3
_geom_angle
_geom_angle_site_symmetry_1
_geom_angle_site_symmetry_3
O5 Cd1 N3 101.25(12) . 4
O5 Cd1 O4 95.97(9) . .
N3 Cd1 O4 89.39(12) 4 .
O5 Cd1 N1 88.32(12) . .
N3 Cd1 N1 170.35(12) 4 .
O4 Cd1 N1 88.38(12) . .
O5 Cd1 O8 95.81(11) . .
N3 Cd1 O8 90.81(12) 4 .
O4 Cd1 O8 167.95(10) . .
N1 Cd1 O8 89.43(11) . .
O5 Cd1 O7 172.61(15) . .
N3 Cd1 O7 85.00(12) 4 .
O4 Cd1 O7 87.97(9) . .
N1 Cd1 O7 85.54(12) . .
O8 Cd1 O7 80.04(10) . .
O3 Cd2 O6 103.36(10) . 1_556
O3 Cd2 N6 93.42(15) . 4_556
O6 Cd2 N6 88.79(12) 1_556 4_556
O3 Cd2 N4 84.96(14) . .
O6 Cd2 N4 91.29(11) 1_556 .
N6 Cd2 N4 178.36(12) 4_556 .
O3 Cd2 O1 161.09(12) . .
O6 Cd2 O1 94.83(9) 1_556 .
N6 Cd2 O1 92.04(12) 4_556 .
N4 Cd2 O1 89.59(11) . .
O3 Cd2 O2 107.63(10) . .
O6 Cd2 O2 149.00(9) 1_556 .
N6 Cd2 O2 89.99(12) 4_556 .
N4 Cd2 O2 90.78(11) . .
O1 Cd2 O2 54.25(8) . .
O3 Cd2 C57 135.00(12) . .
O6 Cd2 C57 121.57(10) 1_556 .
N6 Cd2 C57 89.93(13) 4_556 .
N4 Cd2 C57 91.42(12) . .
O1 Cd2 C57 26.87(10) . .
O2 Cd2 C57 27.44(10) . .
C57 O1 Cd2 93.4(2) . .
C57 O2 Cd2 90.3(2) . .
C64 O3 Cd2 135.2(3) . .
C64 O4 Cd1 147.3(3) . .
C71 O5 Cd1 127.9(2) . .
C71 O6 Cd2 125.1(2) . 1_554
C1 N1 C5 117.4(4) . .
C1 N1 Cd1 122.1(3) . .
C5 N1 Cd1 120.4(3) . .
C9 N2 C12 121.2(3) . .
C9 N2 C23 119.0(3) . .
C12 N2 C23 119.7(3) . .
C21 N3 C20 114.6(4) . .
C21 N3 Cd1 120.9(3) . 4_545
C20 N3 Cd1 124.5(3) . 4_545
C29 N4 C33 115.1(4) . .
C29 N4 Cd2 124.4(2) . .
C33 N4 Cd2 120.3(3) . .
C37 N5 C51 120.2(3) . .
C37 N5 C40 119.0(3) . .
C51 N5 C40 120.8(3) . .
C49 N6 C48 116.2(4) . .
C49 N6 Cd2 124.7(3) . 4_546
C48 N6 Cd2 118.5(3) . 4_546
N1 C1 C2 123.9(4) . .
N1 C1 H1 118.0 . .
C2 C1 H1 118.0 . .
C1 C2 C3 120.6(4) . .
C1 C2 H2 119.7 . .
C3 C2 H2 119.7 . .
C2 C3 C4 115.4(4) . .
C2 C3 C6 123.4(4) . .
C4 C3 C6 120.9(4) . .
C5 C4 C3 120.5(4) . .
C5 C4 H4 119.8 . .
C3 C4 H4 119.8 . .
N1 C5 C4 122.1(4) . .
N1 C5 H5 119.0 . .
C4 C5 H5 119.0 . .
C7 C6 C11 118.3(4) . .
C7 C6 C3 120.4(4) . .
C11 C6 C3 121.3(4) . .
C6 C7 C8 122.1(4) . .
C6 C7 H7 118.9 . .
C8 C7 H7 118.9 . .
C7 C8 C9 120.0(4) . .
C7 C8 H8 120.0 . .
C9 C8 H8 120.0 . .
N2 C9 C10 121.4(3) . .
N2 C9 C8 121.5(3) . .
C10 C9 C8 117.1(3) . .
C11 C10 C9 121.5(4) . .
C11 C10 H10 119.3 . .
C9 C10 H10 119.3 . .
C10 C11 C6 120.5(4) . .
C10 C11 H11 119.7 . .
C6 C11 H11 119.7 . .
C13 C12 C17 118.4(3) . .
C13 C12 N2 121.0(4) . .
C17 C12 N2 120.5(3) . .
C12 C13 C14 121.7(4) . .
C12 C13 H13 119.1 . .
C14 C13 H13 119.1 . .
C15 C14 C13 119.4(4) . .
C15 C14 H14 120.3 . .
C13 C14 H14 120.3 . .
C16 C15 C14 119.1(3) . .
C16 C15 C18 120.5(3) . .
C14 C15 C18 120.5(3) . .
C15 C16 C17 121.4(4) . .
C15 C16 H16 119.3 . .
C17 C16 H16 119.3 . .
C16 C17 C12 119.8(4) . .
C16 C17 H17 120.1 . .
C12 C17 H17 120.1 . .
C22 C18 C19 114.2(4) . .
C22 C18 C15 122.9(3) . .
C19 C18 C15 122.9(3) . .
C20 C19 C18 119.7(4) . .
C20 C19 H19 120.1 . .
C18 C19 H19 120.1 . .
N3 C20 C19 125.1(4) . .
N3 C20 H20 117.4 . .
C19 C20 H20 117.4 . .
N3 C21 C22 125.2(4) . .
N3 C21 H21 117.4 . .
C22 C21 H21 117.4 . .
C21 C22 C18 121.0(4) . .
C21 C22 H22 119.5 . .
C18 C22 H22 119.5 . .
C24 C23 C28 117.0(3) . .
C24 C23 N2 123.0(3) . .
C28 C23 N2 119.9(3) . .
C23 C24 C25 121.3(4) . .
C23 C24 H24 119.4 . .
C25 C24 H24 119.4 . .
C26 C25 C24 121.6(4) . .
C26 C25 H25 119.2 . .
C24 C25 H25 119.2 . .
C25 C26 C27 116.7(4) . .
C25 C26 C26 122.9(3) . 2_556
C27 C26 C26 120.4(3) . 2_556
C28 C27 C26 122.2(4) . .
C28 C27 H27 118.9 . .
C26 C27 H27 118.9 . .
C27 C28 C23 121.0(4) . .
C27 C28 H28 119.5 . .
C23 C28 H28 119.5 . .
N4 C29 C30 123.6(4) . .
N4 C29 H29 118.2 . .
C30 C29 H29 118.2 . .
C29 C30 C31 121.0(4) . .
C29 C30 H30 119.5 . .
C31 C30 H30 119.5 . .
C30 C31 C32 115.3(4) . .
C30 C31 C34 121.1(3) . .
C32 C31 C34 123.7(3) . .
C33 C32 C31 120.3(4) . .
C33 C32 H32 119.9 . .
C31 C32 H32 119.9 . .
N4 C33 C32 124.7(4) . .
N4 C33 H33 117.7 . .
C32 C33 H33 117.7 . .
C35 C34 C39 116.7(3) . .
C35 C34 C31 123.2(3) . .
C39 C34 C31 120.0(3) . .
C36 C35 C34 121.0(3) . .
C36 C35 H35 119.5 . .
C34 C35 H35 119.5 . .
C35 C36 C37 121.9(4) . .
C35 C36 H36 119.0 . .
C37 C36 H36 119.0 . .
C36 C37 C38 118.7(3) . .
C36 C37 N5 121.9(4) . .
C38 C37 N5 119.4(3) . .
C39 C38 C37 120.1(3) . .
C39 C38 H38 119.9 . .
C37 C38 H38 119.9 . .
C38 C39 C34 121.4(4) . .
C38 C39 H39 119.3 . .
C34 C39 H39 119.3 . .
C45 C40 C41 118.4(4) . .
C45 C40 N5 121.7(4) . .
C41 C40 N5 119.9(3) . .
C42 C41 C40 118.9(4) . .
C42 C41 H41 120.6 . .
C40 C41 H41 120.6 . .
C41 C42 C43 123.2(4) . .
C41 C42 H42 118.4 . .
C43 C42 H42 118.4 . .
C42 C43 C44 116.6(4) . .
C42 C43 C46 122.1(4) . .
C44 C43 C46 121.2(4) . .
C45 C44 C43 121.0(4) . .
C45 C44 H44 119.5 . .
C43 C44 H44 119.5 . .
C44 C45 C40 121.7(4) . .
C44 C45 H45 119.2 . .
C40 C45 H45 119.2 . .
C47 C46 C50 114.1(4) . .
C47 C46 C43 121.4(4) . .
C50 C46 C43 123.7(4) . .
C48 C47 C46 121.9(4) . .
C48 C47 H47 119.1 . .
C46 C47 H47 119.1 . .
N6 C48 C47 122.3(5) . .
N6 C48 H48 118.8 . .
C47 C48 H48 118.8 . .
N6 C49 C50 125.0(5) . .
N6 C49 H49 117.5 . .
C50 C49 H49 117.5 . .
C49 C50 C46 120.2(5) . .
C49 C50 H50 119.9 . .
C46 C50 H50 119.9 . .
C56 C51 C52 118.3(3) . .
C56 C51 N5 122.0(4) . .
C52 C51 N5 119.7(3) . .
C53 C52 C51 121.3(4) . .
C53 C52 H52 119.4 . .
C51 C52 H52 119.4 . .
C52 C53 C54 121.3(4) . .
C52 C53 H53 119.4 . .
C54 C53 H53 119.4 . .
C55 C54 C53 116.9(3) . .
C55 C54 C54 123.5(3) . 2_557
C53 C54 C54 119.6(3) . 2_557
C54 C55 C56 122.9(4) . .
C54 C55 H55 118.5 . .
C56 C55 H55 118.5 . .
C51 C56 C55 119.2(4) . .
C51 C56 H56 120.4 . .
C55 C56 H56 120.4 . .
O1 C57 O2 121.8(3) . .
O1 C57 C58 119.8(3) . .
O2 C57 C58 118.4(3) . .
O1 C57 Cd2 59.70(16) . .
O2 C57 Cd2 62.29(17) . .
C58 C57 Cd2 174.4(3) . .
C59 C58 C63 118.5(3) . .
C59 C58 C57 122.5(3) . .
C63 C58 C57 119.0(4) . .
C60 C59 C58 122.8(4) . .
C60 C59 H59 118.6 . .
C58 C59 H59 118.6 . .
C59 C60 C61 120.7(4) . .
C59 C60 H60 119.6 . .
C61 C60 H60 119.6 . .
C60 C61 C62 116.5(3) . .
C60 C61 C61 122.2(5) . 2_656
C62 C61 C61 121.0(5) . 2_656
C63 C62 C61 121.6(4) . .
C63 C62 H62 119.2 . .
C61 C62 H62 119.2 . .
C58 C63 C62 119.9(4) . .
C58 C63 H63 120.1 . .
C62 C63 H63 120.1 . .
O4 C64 O3 125.8(3) . .
O4 C64 C65 118.2(4) . .
O3 C64 C65 115.9(3) . .
C66 C65 C70 118.8(4) . .
C66 C65 C64 118.7(4) . .
C70 C65 C64 122.4(3) . .
C65 C66 C67 120.0(4) . .
C65 C66 H66 120.0 . .
C67 C66 H66 120.0 . .
C68 C67 C66 121.0(4) . .
C68 C67 H67 119.5 . .
C66 C67 H67 119.5 . .
C67 C68 C69 118.2(4) . .
C67 C68 C68 120.2(5) . 2
C69 C68 C68 121.4(5) . 2
C70 C69 C68 120.3(4) . .
C70 C69 H69 119.8 . .
C68 C69 H69 119.8 . .
C69 C70 C65 121.5(4) . .
C69 C70 H70 119.3 . .
C65 C70 H70 119.3 . .
O5 C71 O6 125.8(3) . .
O5 C71 C72 117.2(3) . .
O6 C71 C72 116.8(3) . .
C77 C72 C73 117.8(3) . .
C77 C72 C71 123.2(3) . .
C73 C72 C71 119.0(4) . .
C74 C73 C72 122.2(4) . .
C74 C73 H73 118.9 . .
C72 C73 H73 118.9 . .
C73 C74 C75 119.4(4) . .
C73 C74 H74 120.3 . .
C75 C74 H74 120.3 . .
C76 C75 C74 117.2(3) . .
C76 C75 C75 122.4(3) . 2_554
C74 C75 C75 120.4(2) . 2_554
C75 C76 C77 122.4(4) . .
C75 C76 H76 118.8 . .
C77 C76 H76 118.8 . .
C72 C77 C76 121.0(4) . .
C72 C77 H77 119.5 . .
C76 C77 H77 119.5 . .
Cd1 O7 H7A 109.0 . .
Cd1 O7 H7C 109.4 . .
H7A O7 H7C 109.5 . .
Cd1 O8 H8A 109.2 . .
Cd1 O8 H8C 109.4 . .
H8A O8 H8C 109.5 . .
C1A O10 C1A 54.9(16) . 2_756
C1A C1A O9 61.8(12) 2_756 2_756
C1A C1A O9 61.1(12) 2_756 .
O9 C1A O9 102.2(13) 2_756 .
C1A C1A O10 62.6(8) 2_756 .
O9 C1A O10 98.3(12) 2_756 .
O9 C1A O10 97.9(12) . .
C1A O9 C1A 57.2(16) 2_756 .

loop_
_geom_bond_atom_site_label_1
_geom_bond_atom_site_label_2
_geom_bond_distance
_geom_bond_site_symmetry_2
Cd1 O5 2.264(2) .
Cd1 N3 2.294(3) 4
Cd1 O4 2.306(3) .
Cd1 N1 2.322(3) .
Cd1 O8 2.326(3) .
Cd1 O7 2.373(2) .
Cd2 O3 2.201(2) .
Cd2 O6 2.267(3) 1_556
Cd2 N6 2.298(3) 4_556
Cd2 N4 2.344(3) .
Cd2 O1 2.359(2) .
Cd2 O2 2.415(2) .
Cd2 C57 2.728(3) .
O1 C57 1.235(4) .
O2 C57 1.257(4) .
O3 C64 1.259(5) .
O4 C64 1.245(4) .
O5 C71 1.240(4) .
O6 C71 1.268(4) .
O6 Cd2 2.267(3) 1_554
N1 C1 1.324(5) .
N1 C5 1.325(5) .
N2 C9 1.398(5) .
N2 C12 1.405(5) .
N2 C23 1.442(4) .
N3 C21 1.305(5) .
N3 C20 1.331(5) .
N3 Cd1 2.294(3) 4_545
N4 C29 1.335(5) .
N4 C33 1.337(5) .
N5 C37 1.413(5) .
N5 C51 1.421(5) .
N5 C40 1.445(5) .
N6 C49 1.323(6) .
N6 C48 1.342(6) .
N6 Cd2 2.298(3) 4_546
C1 C2 1.348(6) .
C1 H1 0.9300 .
C2 C3 1.385(6) .
C2 H2 0.9300 .
C3 C4 1.392(6) .
C3 C6 1.499(6) .
C4 C5 1.383(6) .
C4 H4 0.9300 .
C5 H5 0.9300 .
C6 C7 1.377(6) .
C6 C11 1.388(5) .
C7 C8 1.379(5) .
C7 H7 0.9300 .
C8 C9 1.408(5) .
C8 H8 0.9300 .
C9 C10 1.406(5) .
C10 C11 1.377(5) .
C10 H10 0.9300 .
C11 H11 0.9300 .
C12 C13 1.363(5) .
C12 C17 1.402(5) .
C13 C14 1.388(5) .
C13 H13 0.9300 .
C14 C15 1.387(5) .
C14 H14 0.9300 .
C15 C16 1.371(5) .
C15 C18 1.510(5) .
C16 C17 1.375(5) .
C16 H16 0.9300 .
C17 H17 0.9300 .
C18 C22 1.388(6) .
C18 C19 1.394(5) .
C19 C20 1.356(6) .
C19 H19 0.9300 .
C20 H20 0.9300 .
C21 C22 1.346(6) .
C21 H21 0.9300 .
C22 H22 0.9300 .
C23 C24 1.377(5) .
C23 C28 1.397(5) .
C24 C25 1.395(5) .
C24 H24 0.9300 .
C25 C26 1.368(5) .
C25 H25 0.9300 .
C26 C27 1.393(5) .
C26 C26 1.461(7) 2_556
C27 C28 1.367(5) .
C27 H27 0.9300 .
C28 H28 0.9300 .
C29 C30 1.372(6) .
C29 H29 0.9300 .
C30 C31 1.383(5) .
C30 H30 0.9300 .
C31 C32 1.385(5) .
C31 C34 1.481(5) .
C32 C33 1.363(5) .
C32 H32 0.9300 .
C33 H33 0.9300 .
C34 C35 1.377(5) .
C34 C39 1.443(5) .
C35 C36 1.369(5) .
C35 H35 0.9300 .
C36 C37 1.381(5) .
C36 H36 0.9300 .
C37 C38 1.390(5) .
C38 C39 1.358(5) .
C38 H38 0.9300 .
C39 H39 0.9300 .
C40 C45 1.380(5) .
C40 C41 1.423(5) .
C41 C42 1.362(6) .
C41 H41 0.9300 .
C42 C43 1.389(6) .
C42 H42 0.9300 .
C43 C44 1.419(6) .
C43 C46 1.461(6) .
C44 C45 1.356(5) .
C44 H44 0.9300 .
C45 H45 0.9300 .
C46 C47 1.399(6) .
C46 C50 1.402(6) .
C47 C48 1.373(7) .
C47 H47 0.9300 .
C48 H48 0.9300 .
C49 C50 1.361(7) .
C49 H49 0.9300 .
C50 H50 0.9300 .
C51 C56 1.372(6) .
C51 C52 1.386(5) .
C52 C53 1.374(5) .
C52 H52 0.9300 .
C53 C54 1.380(6) .
C53 H53 0.9300 .
C54 C55 1.367(6) .
C54 C54 1.483(7) 2_557
C55 C56 1.400(5) .
C55 H55 0.9300 .
C56 H56 0.9300 .
C57 C58 1.517(4) .
C58 C59 1.373(6) .
C58 C63 1.387(6) .
C59 C60 1.358(5) .
C59 H59 0.9300 .
C60 C61 1.407(6) .
C60 H60 0.9300 .
C61 C62 1.416(6) .
C61 C61 1.446(7) 2_656
C62 C63 1.389(5) .
C62 H62 0.9300 .
C63 H63 0.9300 .
C64 C65 1.508(5) .
C65 C66 1.354(6) .
C65 C70 1.389(6) .
C66 C67 1.399(6) .
C66 H66 0.9300 .
C67 C68 1.374(6) .
C67 H67 0.9300 .
C68 C69 1.389(6) .
C68 C68 1.517(8) 2
C69 C70 1.358(6) .
C69 H69 0.9300 .
C70 H70 0.9300 .
C71 C72 1.532(4) .
C72 C77 1.328(6) .
C72 C73 1.390(5) .
C73 C74 1.367(5) .
C73 H73 0.9300 .
C74 C75 1.426(5) .
C74 H74 0.9300 .
C75 C76 1.329(5) .
C75 C75 1.483(6) 2_554
C76 C77 1.411(5) .
C76 H76 0.9300 .
C77 H77 0.9300 .
O7 H7A 0.8499 .
O7 H7C 0.8501 .
O8 H8A 0.8499 .
O8 H8C 0.8495 .
O10 C1A 1.240(13) .
O10 C1A 1.240(13) 2_756
C1A C1A 1.14(4) 2_756
C1A O9 1.190(14) 2_756
C1A O9 1.198(14) .
O9 C1A 1.190(14) 2_756

loop_
_geom_torsion_atom_site_label_1
_geom_torsion_atom_site_label_2
_geom_torsion_atom_site_label_3
_geom_torsion_atom_site_label_4
_geom_torsion
_geom_torsion_site_symmetry_1
_geom_torsion_site_symmetry_4
O3 Cd2 O1 C57 20.9(6) . .
O6 Cd2 O1 C57 -174.8(3) 1_556 .
N6 Cd2 O1 C57 -85.8(3) 4_556 .
N4 Cd2 O1 C57 94.0(3) . .
O2 Cd2 O1 C57 2.7(3) . .
O3 Cd2 O2 C57 -176.5(3) . .
O6 Cd2 O2 C57 2.2(4) 1_556 .
N6 Cd2 O2 C57 89.9(3) 4_556 .
N4 Cd2 O2 C57 -91.6(3) . .
O1 Cd2 O2 C57 -2.7(3) . .
O6 Cd2 O3 C64 138.4(5) 1_556 .
N6 Cd2 O3 C64 48.8(5) 4_556 .
N4 Cd2 O3 C64 -131.5(5) . .
O1 Cd2 O3 C64 -57.7(9) . .
O2 Cd2 O3 C64 -42.3(6) . .
C57 Cd2 O3 C64 -44.5(6) . .
O5 Cd1 O4 C64 59.8(5) . .
N3 Cd1 O4 C64 161.0(5) 4 .
N1 Cd1 O4 C64 -28.4(5) . .
O8 Cd1 O4 C64 -108.0(6) . .
O7 Cd1 O4 C64 -114.0(5) . .
N3 Cd1 O5 C71 23.8(3) 4 .
O4 Cd1 O5 C71 114.3(3) . .
N1 Cd1 O5 C71 -157.5(3) . .
O8 Cd1 O5 C71 -68.2(3) . .
O7 Cd1 O5 C71 -123.6(7) . .
O5 Cd1 N1 C1 -138.4(3) . .
N3 Cd1 N1 C1 34.3(9) 4 .
O4 Cd1 N1 C1 -42.4(3) . .
O8 Cd1 N1 C1 125.8(3) . .
O7 Cd1 N1 C1 45.7(3) . .
O5 Cd1 N1 C5 38.1(4) . .
N3 Cd1 N1 C5 -149.2(7) 4 .
O4 Cd1 N1 C5 134.1(4) . .
O8 Cd1 N1 C5 -57.7(4) . .
O7 Cd1 N1 C5 -137.8(4) . .
O3 Cd2 N4 C29 150.8(3) . .
O6 Cd2 N4 C29 -105.9(3) 1_556 .
N6 Cd2 N4 C29 161(5) 4_556 .
O1 Cd2 N4 C29 -11.1(3) . .
O2 Cd2 N4 C29 43.2(3) . .
C57 Cd2 N4 C29 15.7(3) . .
O3 Cd2 N4 C33 -33.3(3) . .
O6 Cd2 N4 C33 70.0(3) 1_556 .
N6 Cd2 N4 C33 -23(5) 4_556 .
O1 Cd2 N4 C33 164.8(3) . .
O2 Cd2 N4 C33 -140.9(3) . .
C57 Cd2 N4 C33 -168.4(3) . .
C5 N1 C1 C2 1.9(7) . .
Cd1 N1 C1 C2 178.5(4) . .
N1 C1 C2 C3 -0.4(7) . .
C1 C2 C3 C4 -0.1(7) . .
C1 C2 C3 C6 -174.4(4) . .
C2 C3 C4 C5 -0.8(8) . .
C6 C3 C4 C5 173.6(5) . .
C1 N1 C5 C4 -2.9(8) . .
Cd1 N1 C5 C4 -179.6(4) . .
C3 C4 C5 N1 2.5(9) . .
C2 C3 C6 C7 21.8(7) . .
C4 C3 C6 C7 -152.2(5) . .
C2 C3 C6 C11 -157.7(4) . .
C4 C3 C6 C11 28.3(7) . .
C11 C6 C7 C8 -4.7(7) . .
C3 C6 C7 C8 175.8(4) . .
C6 C7 C8 C9 -1.0(7) . .
C12 N2 C9 C10 37.9(6) . .
C23 N2 C9 C10 -142.6(4) . .
C12 N2 C9 C8 -144.2(4) . .
C23 N2 C9 C8 35.4(6) . .
C7 C8 C9 N2 -172.1(4) . .
C7 C8 C9 C10 6.0(6) . .
N2 C9 C10 C11 172.7(4) . .
C8 C9 C10 C11 -5.4(6) . .
C9 C10 C11 C6 -0.2(7) . .
C7 C6 C11 C10 5.3(7) . .
C3 C6 C11 C10 -175.2(4) . .
C9 N2 C12 C13 47.0(6) . .
C23 N2 C12 C13 -132.6(4) . .
C9 N2 C12 C17 -134.8(4) . .
C23 N2 C12 C17 45.6(5) . .
C17 C12 C13 C14 -3.1(6) . .
N2 C12 C13 C14 175.2(4) . .
C12 C13 C14 C15 -0.8(6) . .
C13 C14 C15 C16 3.4(6) . .
C13 C14 C15 C18 -175.8(4) . .
C14 C15 C16 C17 -2.2(6) . .
C18 C15 C16 C17 177.0(4) . .
C15 C16 C17 C12 -1.7(6) . .
C13 C12 C17 C16 4.3(6) . .
N2 C12 C17 C16 -174.0(4) . .
C16 C15 C18 C22 -22.4(6) . .
C14 C15 C18 C22 156.8(4) . .
C16 C15 C18 C19 159.7(4) . .
C14 C15 C18 C19 -21.1(6) . .
C22 C18 C19 C20 2.4(7) . .
C15 C18 C19 C20 -179.5(5) . .
C21 N3 C20 C19 -1.4(8) . .
Cd1 N3 C20 C19 178.5(4) 4_545 .
C18 C19 C20 N3 -0.8(9) . .
C20 N3 C21 C22 1.9(8) . .
Cd1 N3 C21 C22 -178.0(4) 4_545 .
N3 C21 C22 C18 -0.2(9) . .
C19 C18 C22 C21 -2.0(7) . .
C15 C18 C22 C21 180.0(5) . .
C9 N2 C23 C24 29.7(6) . .
C12 N2 C23 C24 -150.7(4) . .
C9 N2 C23 C28 -151.6(4) . .
C12 N2 C23 C28 28.0(6) . .
C28 C23 C24 C25 3.5(6) . .
N2 C23 C24 C25 -177.8(4) . .
C23 C24 C25 C26 -3.7(6) . .
C24 C25 C26 C27 0.0(6) . .
C24 C25 C26 C26 179.9(4) . 2_556
C25 C26 C27 C28 4.0(6) . .
C26 C26 C27 C28 -176.0(4) 2_556 .
C26 C27 C28 C23 -4.2(7) . .
C24 C23 C28 C27 0.4(6) . .
N2 C23 C28 C27 -178.4(4) . .
C33 N4 C29 C30 -1.9(6) . .
Cd2 N4 C29 C30 174.1(3) . .
N4 C29 C30 C31 0.2(7) . .
C29 C30 C31 C32 0.6(6) . .
C29 C30 C31 C34 -178.3(4) . .
C30 C31 C32 C33 0.4(6) . .
C34 C31 C32 C33 179.3(4) . .
C29 N4 C33 C32 3.1(6) . .
Cd2 N4 C33 C32 -173.2(3) . .
C31 C32 C33 N4 -2.4(7) . .
C30 C31 C34 C35 -2.8(6) . .
C32 C31 C34 C35 178.4(4) . .
C30 C31 C34 C39 177.6(4) . .
C32 C31 C34 C39 -1.2(6) . .
C39 C34 C35 C36 -2.6(6) . .
C31 C34 C35 C36 177.8(4) . .
C34 C35 C36 C37 1.2(6) . .
C35 C36 C37 C38 1.7(6) . .
C35 C36 C37 N5 -175.7(4) . .
C51 N5 C37 C36 137.9(4) . .
C40 N5 C37 C36 -41.2(5) . .
C51 N5 C37 C38 -39.5(5) . .
C40 N5 C37 C38 141.4(4) . .
C36 C37 C38 C39 -3.0(6) . .
N5 C37 C38 C39 174.4(3) . .
C37 C38 C39 C34 1.5(6) . .
C35 C34 C39 C38 1.3(6) . .
C31 C34 C39 C38 -179.1(4) . .
C37 N5 C40 C45 -39.4(6) . .
C51 N5 C40 C45 141.5(4) . .
C37 N5 C40 C41 143.2(4) . .
C51 N5 C40 C41 -35.9(6) . .
C45 C40 C41 C42 -5.1(6) . .
N5 C40 C41 C42 172.4(4) . .
C40 C41 C42 C43 0.3(7) . .
C41 C42 C43 C44 3.6(7) . .
C41 C42 C43 C46 -173.6(4) . .
C42 C43 C44 C45 -2.8(7) . .
C46 C43 C44 C45 174.4(4) . .
C43 C44 C45 C40 -2.0(7) . .
C41 C40 C45 C44 5.9(7) . .
N5 C40 C45 C44 -171.5(4) . .
C42 C43 C46 C47 3.5(7) . .
C44 C43 C46 C47 -173.6(5) . .
C42 C43 C46 C50 172.9(5) . .
C44 C43 C46 C50 -4.1(8) . .
C50 C46 C47 C48 4.8(8) . .
C43 C46 C47 C48 175.2(5) . .
C49 N6 C48 C47 -1.6(8) . .
Cd2 N6 C48 C47 -173.4(4) 4_546 .
C46 C47 C48 N6 -1.0(9) . .
C48 N6 C49 C50 0.0(9) . .
Cd2 N6 C49 C50 171.3(5) 4_546 .
N6 C49 C50 C46 4.1(11) . .
C47 C46 C50 C49 -6.1(9) . .
C43 C46 C50 C49 -176.3(6) . .
C37 N5 C51 C56 150.3(4) . .
C40 N5 C51 C56 -30.6(6) . .
C37 N5 C51 C52 -32.4(6) . .
C40 N5 C51 C52 146.7(4) . .
C56 C51 C52 C53 -3.0(7) . .
N5 C51 C52 C53 179.6(4) . .
C51 C52 C53 C54 3.8(7) . .
C52 C53 C54 C55 -2.3(7) . .
C52 C53 C54 C54 178.5(5) . 2_557
C53 C54 C55 C56 0.0(7) . .
C54 C54 C55 C56 179.3(5) 2_557 .
C52 C51 C56 C55 0.8(6) . .
N5 C51 C56 C55 178.1(4) . .
C54 C55 C56 C51 0.7(7) . .
Cd2 O1 C57 O2 -5.0(5) . .
Cd2 O1 C57 C58 173.6(4) . .
Cd2 O2 C57 O1 4.8(5) . .
Cd2 O2 C57 C58 -173.7(4) . .
O3 Cd2 C57 O1 -170.6(3) . .
O6 Cd2 C57 O1 6.1(3) 1_556 .
N6 Cd2 C57 O1 94.7(3) 4_556 .
N4 Cd2 C57 O1 -86.3(3) . .
O2 Cd2 C57 O1 -175.2(5) . .
O3 Cd2 C57 O2 4.7(4) . .
O6 Cd2 C57 O2 -178.7(2) 1_556 .
N6 Cd2 C57 O2 -90.1(3) 4_556 .
N4 Cd2 C57 O2 89.0(3) . .
O1 Cd2 C57 O2 175.2(5) . .
O3 Cd2 C57 C58 103(3) . .
O6 Cd2 C57 C58 -80(3) 1_556 .
N6 Cd2 C57 C58 9(3) 4_556 .
N4 Cd2 C57 C58 -172(3) . .
O1 Cd2 C57 C58 -86(3) . .
O2 Cd2 C57 C58 99(3) . .
O1 C57 C58 C59 179.7(5) . .
O2 C57 C58 C59 -1.7(8) . .
Cd2 C57 C58 C59 -98(3) . .
O1 C57 C58 C63 -4.0(8) . .
O2 C57 C58 C63 174.6(5) . .
Cd2 C57 C58 C63 79(3) . .
C63 C58 C59 C60 1.3(9) . .
C57 C58 C59 C60 177.6(5) . .
C58 C59 C60 C61 0.5(10) . .
C59 C60 C61 C62 -1.7(9) . .
C59 C60 C61 C61 -175.7(4) . 2_656
C60 C61 C62 C63 1.1(10) . .
C61 C61 C62 C63 175.2(5) 2_656 .
C59 C58 C63 C62 -1.9(10) . .
C57 C58 C63 C62 -178.3(5) . .
C61 C62 C63 C58 0.7(11) . .
Cd1 O4 C64 O3 105.2(6) . .
Cd1 O4 C64 C65 -76.3(7) . .
Cd2 O3 C64 O4 18.2(9) . .
Cd2 O3 C64 C65 -160.3(4) . .
O4 C64 C65 C66 -176.8(6) . .
O3 C64 C65 C66 1.9(9) . .
O4 C64 C65 C70 1.5(9) . .
O3 C64 C65 C70 -179.9(7) . .
C70 C65 C66 C67 -0.5(12) . .
C64 C65 C66 C67 177.8(7) . .
C65 C66 C67 C68 3.8(12) . .
C66 C67 C68 C69 -4.1(12) . .
C66 C67 C68 C68 171.8(6) . 2
C67 C68 C69 C70 1.3(11) . .
C68 C68 C69 C70 -174.6(5) 2 .
C68 C69 C70 C65 1.9(11) . .
C66 C65 C70 C69 -2.3(11) . .
C64 C65 C70 C69 179.5(6) . .
Cd1 O5 C71 O6 17.3(6) . .
Cd1 O5 C71 C72 -157.4(3) . .
Cd2 O6 C71 O5 101.0(4) 1_554 .
Cd2 O6 C71 C72 -84.2(4) 1_554 .
O5 C71 C72 C77 145.6(4) . .
O6 C71 C72 C77 -29.7(5) . .
O5 C71 C72 C73 -36.3(5) . .
O6 C71 C72 C73 148.4(4) . .
C77 C72 C73 C74 0.5(6) . .
C71 C72 C73 C74 -177.7(4) . .
C72 C73 C74 C75 -3.3(6) . .
C73 C74 C75 C76 2.8(6) . .
C73 C74 C75 C75 -179.2(4) . 2_554
C74 C75 C76 C77 0.4(7) . .
C75 C75 C76 C77 -177.5(4) 2_554 .
C73 C72 C77 C76 2.8(6) . .
C71 C72 C77 C76 -179.1(4) . .
C75 C76 C77 C72 -3.3(7) . .
C1A O10 C1A O9 -52.1(10) 2_756 2_756
C1A O10 C1A O9 51.5(10) 2_756 .
O9 C1A O9 C1A 47.7(14) 2_756 2_756
O10 C1A O9 C1A -52.6(9) . 2_756

loop_
_platon_squeeze_void_nr
_platon_squeeze_void_average_x
_platon_squeeze_void_average_y
_platon_squeeze_void_average_z
_platon_squeeze_void_volume
_platon_squeeze_void_count_electrons
_platon_squeeze_void_content
1 0.000 0.014 -0.004 2768 1046 ' '
2 0.000 0.581 0.000 351 105 ' '
3 0.500 0.514 0.539 2769 1046 ' '
4 0.500 0.081 1.000 351 105 ' '
